data_1545333
loop_
_publ_author_name
'Zhang, Shiqian'
'Liu, Zhiqiang'
'Fang, Qi'

_publ_section_title
;
 Synthesis, Structures, and Optoelectronic Properties of Pyrene-Fused
 Thioxanthenes.
;
_journal_issue 6
_journal_name_full 'Organic letters'
_journal_page_first 1382
_journal_page_last 1385
_journal_paper_doi 10.1021/acs.orglett.7b00276
_journal_volume 19
_journal_year 2017
_chemical_formula_sum 'C30 H22 S2'
_chemical_formula_weight 446.60
_chemical_name_systematic
; 
 ? 
;
_space_group_IT_number 14
_symmetry_cell_setting monoclinic
_symmetry_space_group_name_Hall '-P 2yn'
_symmetry_space_group_name_H-M 'P 1 21/n 1'
_atom_sites_solution_hydrogens mixed
_atom_sites_solution_primary direct
_atom_sites_solution_secondary difmap
_audit_creation_method SHELXL-97
_cell_angle_alpha 90.00
_cell_angle_beta 106.3870(10)
_cell_angle_gamma 90.00
_cell_formula_units_Z 4
_cell_length_a 12.2546(2)
_cell_length_b 15.9304(2)
_cell_length_c 12.3845(2)
_cell_measurement_reflns_used 9849
_cell_measurement_temperature 295(2)
_cell_measurement_theta_max 26.96
_cell_measurement_theta_min 2.43
_cell_volume 2319.50(6)
_computing_cell_refinement 'Bruker SAINT'
_computing_data_collection 'Bruker APEX2'
_computing_data_reduction 'Bruker SAINT'
_computing_molecular_graphics 'Bruker SHELXTL'
_computing_publication_material 'Bruker SHELXTL'
_computing_structure_refinement 'SHELXL-97 (Sheldrick, 2008)'
_computing_structure_solution 'SHELXS-97 (Sheldrick, 2008)'
_diffrn_ambient_temperature 295(2)
_diffrn_detector_area_resol_mean 8.3
_diffrn_measured_fraction_theta_full 0.972
_diffrn_measured_fraction_theta_max 0.972
_diffrn_measurement_device_type 'Bruker APEX-II CCD'
_diffrn_measurement_method '\w scans'
_diffrn_radiation_monochromator graphite
_diffrn_radiation_source 'fine-focus sealed tube'
_diffrn_radiation_type MoK\a
_diffrn_radiation_wavelength 0.71073
_diffrn_reflns_av_R_equivalents 0.0750
_diffrn_reflns_av_sigmaI/netI 0.0506
_diffrn_reflns_limit_h_max 15
_diffrn_reflns_limit_h_min -17
_diffrn_reflns_limit_k_max 19
_diffrn_reflns_limit_k_min -23
_diffrn_reflns_limit_l_max 18
_diffrn_reflns_limit_l_min -17
_diffrn_reflns_number 38992
_diffrn_reflns_theta_full 31.62
_diffrn_reflns_theta_max 31.62
_diffrn_reflns_theta_min 2.06
_exptl_absorpt_coefficient_mu 0.245
_exptl_absorpt_correction_T_max 0.9830
_exptl_absorpt_correction_T_min 0.8806
_exptl_absorpt_correction_type multi-scan
_exptl_absorpt_process_details 'APEX2 Software Suite (Bruker, 2005)'
_exptl_crystal_colour colourless
_exptl_crystal_density_diffrn 1.279
_exptl_crystal_density_method 'not measured'
_exptl_crystal_description plate
_exptl_crystal_F_000 936
_exptl_crystal_size_max 0.53
_exptl_crystal_size_mid 0.21
_exptl_crystal_size_min 0.07
_refine_diff_density_max 0.274
_refine_diff_density_min -0.195
_refine_diff_density_rms 0.032
_refine_ls_extinction_coef 0.0021(8)
_refine_ls_extinction_expression Fc^*^=kFc[1+0.001xFc^2^\l^3^/sin(2\q)]^-1/4^
_refine_ls_extinction_method SHELXL
_refine_ls_goodness_of_fit_ref 0.947
_refine_ls_hydrogen_treatment mixed
_refine_ls_matrix_type full
_refine_ls_number_parameters 396
_refine_ls_number_reflns 7584
_refine_ls_number_restraints 0
_refine_ls_restrained_S_all 0.947
_refine_ls_R_factor_all 0.0781
_refine_ls_R_factor_gt 0.0403
_refine_ls_shift/su_max 0.001
_refine_ls_shift/su_mean 0.000
_refine_ls_structure_factor_coef Fsqd
_refine_ls_weighting_details 'calc w=1/[\s^2^(Fo^2^)+(0.0577P)^2^+0.0000P] where P=(Fo^2^+2Fc^2^)/3'
_refine_ls_weighting_scheme calc
_refine_ls_wR_factor_gt 0.1042
_refine_ls_wR_factor_ref 0.1150
_reflns_number_gt 4245
_reflns_number_total 7584
_reflns_threshold_expression >2sigma(I)
_cod_data_source_file ol7b00276_si_004.cif
_cod_data_source_block 16fq05raw
_cod_depositor_comments
;
The following automatic conversions were performed:

'_symmetry_cell_setting' value 'Monoclinic' changed to 'monoclinic'
according to
/home/data/users/saulius/crontab/automatic-downloads/rss-feeds/ACS/lib/dictionaries/cif_core.dic
dictionary named 'cif_core.dic' version 2.4.2 from 2011-04-26.

Automatic conversion script
Id: cif_fix_values 4973 2017-02-22 13:04:09Z antanas 

 Adding full bibliography for 1545331--1545337.cif.
;
_cod_original_sg_symbol_H-M P2(1)/n
_cod_database_code 1545333

loop_
_symmetry_equiv_pos_as_xyz
'x, y, z'
'-x+1/2, y+1/2, -z+1/2'
'-x, -y, -z'
'x-1/2, -y-1/2, z-1/2'

loop_
_atom_site_label
_atom_site_type_symbol
_atom_site_fract_x
_atom_site_fract_y
_atom_site_fract_z
_atom_site_U_iso_or_equiv
_atom_site_adp_type
_atom_site_occupancy
_atom_site_symmetry_multiplicity
_atom_site_calc_flag
_atom_site_refinement_flags
_atom_site_disorder_assembly
_atom_site_disorder_group
S1 S 0.07603(9) 0.87776(9) 0.03090(11) 0.0553(2) Uani 0.70 1 d P A 1
S1' S 0.0749(4) 0.9009(3) 0.0452(4) 0.1132(17) Uani 0.30 1 d P A 2
S2 S 0.0661(3) 0.6769(2) 0.4764(2) 0.0826(8) Uani 0.48 1 d P B 1
S2' S 0.0885(3) 0.6810(2) 0.4768(3) 0.0988(9) Uani 0.52 1 d P B 2
C1 C 0.02727(14) 1.10685(9) 0.36581(12) 0.0687(4) Uani 1 1 d . . .
C14 C -0.05565(11) 1.04751(8) 0.36550(10) 0.0568(3) Uani 1 1 d . . .
C15 C -0.03962(9) 0.96326(7) 0.33436(8) 0.0459(3) Uani 1 1 d . . .
C16 C -0.12211(9) 0.90091(8) 0.33534(9) 0.0474(3) Uani 1 1 d . . .
C7 C -0.10512(9) 0.81649(7) 0.30700(9) 0.0474(3) Uani 1 1 d . . .
C6 C -0.00175(9) 0.79502(7) 0.27840(9) 0.0434(2) Uani 1 1 d . . .
C24 C 0.01855(9) 0.70597(7) 0.25145(9) 0.0456(3) Uani 1 1 d . B .
C29 C 0.05629(11) 0.64604(8) 0.33634(10) 0.0553(3) Uani 1 1 d . . .
C30 C 0.171(2) 0.6029(9) 0.5539(9) 0.162(6) Uani 0.50(3) 1 d P B 1
H30A H 0.1388 0.5475 0.5451 0.243 Uiso 0.50(3) 1 calc PR B 1
H30B H 0.1933 0.6178 0.6322 0.243 Uiso 0.50(3) 1 calc PR B 1
H30C H 0.2361 0.6041 0.5256 0.243 Uiso 0.50(3) 1 calc PR B 1
C30' C 0.1261(16) 0.5938(9) 0.5615(8) 0.145(4) Uani 0.50(3) 1 d P B 2
H30D H 0.1982 0.5730 0.5567 0.217 Uiso 0.50(3) 1 calc PR B 2
H30E H 0.0693 0.5510 0.5370 0.217 Uiso 0.50(3) 1 calc PR B 2
H30F H 0.1319 0.6087 0.6380 0.217 Uiso 0.50(3) 1 calc PR B 2
C25 C 0.00108(12) 0.68121(8) 0.14092(11) 0.0577(3) Uani 1 1 d . . .
C26 C 0.02199(13) 0.59979(9) 0.11311(13) 0.0672(4) Uani 1 1 d . B .
C27 C 0.06012(12) 0.54198(10) 0.19723(13) 0.0667(4) Uani 1 1 d . . .
C28 C 0.07616(13) 0.56423(9) 0.30727(13) 0.0675(4) Uani 1 1 d . B .
C11 C -0.22198(11) 0.92306(9) 0.36535(10) 0.0603(3) Uani 1 1 d . . .
C12 C -0.23524(14) 1.00916(11) 0.39551(12) 0.0735(4) Uani 1 1 d . . .
C13 C -0.15680(14) 1.06716(11) 0.39624(12) 0.0704(4) Uani 1 1 d . . .
C4 C 0.05950(9) 0.94189(7) 0.30318(8) 0.0451(3) Uani 1 1 d . . .
C5 C 0.07637(9) 0.85531(7) 0.27520(8) 0.0425(2) Uani 1 1 d . . .
C17 C 0.18435(9) 0.83507(6) 0.24757(9) 0.0421(2) Uani 1 1 d . A .
C18 C 0.19687(9) 0.84980(7) 0.14035(9) 0.0475(3) Uani 1 1 d . . .
C23 C 0.1297(2) 0.9406(2) -0.0589(2) 0.1039(7) Uani 1 1 d . . .
C19 C 0.30214(11) 0.83686(8) 0.12088(11) 0.0542(3) Uani 1 1 d . A .
C20 C 0.39357(11) 0.80957(8) 0.20654(12) 0.0571(3) Uani 1 1 d . . .
C21 C 0.38124(11) 0.79270(8) 0.31100(11) 0.0576(3) Uani 1 1 d . A .
C22 C 0.27760(10) 0.80543(8) 0.33139(10) 0.0511(3) Uani 1 1 d . . .
C3 C 0.13858(12) 1.00490(8) 0.30254(11) 0.0570(3) Uani 1 1 d . . .
C2 C 0.12251(14) 1.08612(9) 0.33390(13) 0.0691(4) Uani 1 1 d . . .
C10 C -0.30146(13) 0.86087(12) 0.36636(14) 0.0762(4) Uani 1 1 d . . .
C9 C -0.28583(13) 0.77960(12) 0.33744(15) 0.0767(4) Uani 1 1 d . . .
C8 C -0.18899(11) 0.75671(10) 0.30747(12) 0.0619(3) Uani 1 1 d . . .
H8 H -0.1823(11) 0.6990(9) 0.2850(12) 0.067(4) Uiso 1 1 d . . .
H10 H -0.3685(17) 0.8758(12) 0.3869(15) 0.107(6) Uiso 1 1 d . . .
H9 H -0.3409(14) 0.7360(10) 0.3340(13) 0.087(5) Uiso 1 1 d . . .
H12 H -0.3015(15) 1.0184(10) 0.4149(14) 0.092(5) Uiso 1 1 d . . .
H13 H -0.1662(13) 1.1233(11) 0.4176(13) 0.087(5) Uiso 1 1 d . . .
H3 H 0.2075(12) 0.9903(8) 0.2816(11) 0.063(4) Uiso 1 1 d . . .
H2 H 0.1741(13) 1.1293(10) 0.3341(13) 0.080(5) Uiso 1 1 d . . .
H1 H 0.0195(12) 1.1598(10) 0.3889(13) 0.079(5) Uiso 1 1 d . . .
H19 H 0.3125(11) 0.8463(8) 0.0472(12) 0.063(4) Uiso 1 1 d . . .
H22 H 0.2678(11) 0.7942(8) 0.4060(12) 0.059(3) Uiso 1 1 d . . .
H20 H 0.4612(12) 0.8033(8) 0.1905(11) 0.064(4) Uiso 1 1 d . . .
H21 H 0.4427(12) 0.7701(8) 0.3702(11) 0.066(4) Uiso 1 1 d . . .
H25 H -0.0244(12) 0.7220(9) 0.0821(12) 0.072(4) Uiso 1 1 d . . .
H26 H 0.0041(12) 0.5888(9) 0.0312(13) 0.077(4) Uiso 1 1 d . . .
H28 H 0.1010(13) 0.5218(11) 0.3629(14) 0.090(5) Uiso 1 1 d . . .
H27 H 0.0743(13) 0.4881(10) 0.1816(13) 0.082(5) Uiso 1 1 d . . .
H23A H 0.058(2) 0.9513(16) -0.110(2) 0.150(8) Uiso 1 1 d . . .
H23B H 0.176(2) 0.9124(16) -0.084(2) 0.142(10) Uiso 1 1 d . . .
H23C H 0.159(4) 0.988(2) -0.025(3) 0.24(2) Uiso 1 1 d . . .

loop_
_atom_site_aniso_label
_atom_site_aniso_U_11
_atom_site_aniso_U_22
_atom_site_aniso_U_33
_atom_site_aniso_U_23
_atom_site_aniso_U_13
_atom_site_aniso_U_12
S1 0.0402(3) 0.0793(5) 0.0417(3) 0.0131(3) 0.0039(2) -0.0021(3)
S1' 0.108(2) 0.158(4) 0.0730(19) 0.045(2) 0.0241(14) 0.0509(19)
S2 0.1257(14) 0.0846(17) 0.0416(9) 0.0129(8) 0.0300(9) 0.0585(13)
S2' 0.152(2) 0.0665(12) 0.0584(11) 0.0025(7) -0.0023(10) 0.0056(10)
C1 0.0880(11) 0.0459(8) 0.0688(9) -0.0011(6) 0.0165(7) 0.0094(7)
C14 0.0657(8) 0.0565(7) 0.0454(6) 0.0031(5) 0.0112(5) 0.0175(6)
C15 0.0489(6) 0.0497(6) 0.0364(5) 0.0050(4) 0.0075(4) 0.0115(5)
C16 0.0410(6) 0.0613(7) 0.0380(5) 0.0053(5) 0.0083(4) 0.0103(5)
C7 0.0394(6) 0.0566(7) 0.0447(6) 0.0072(5) 0.0093(5) 0.0058(5)
C6 0.0420(6) 0.0470(6) 0.0397(5) 0.0044(4) 0.0092(4) 0.0046(5)
C24 0.0406(6) 0.0479(6) 0.0486(6) -0.0010(5) 0.0127(5) -0.0019(5)
C29 0.0588(7) 0.0513(7) 0.0533(6) 0.0007(5) 0.0117(5) 0.0074(5)
C30 0.233(12) 0.132(6) 0.059(4) -0.009(4) -0.059(6) 0.082(7)
C30' 0.251(12) 0.117(5) 0.082(4) 0.037(4) 0.073(8) 0.103(7)
C25 0.0653(8) 0.0572(8) 0.0506(7) -0.0029(6) 0.0165(6) -0.0107(6)
C26 0.0753(9) 0.0656(9) 0.0645(8) -0.0188(7) 0.0261(7) -0.0168(7)
C27 0.0603(8) 0.0531(8) 0.0873(10) -0.0175(7) 0.0219(7) -0.0033(6)
C28 0.0728(9) 0.0496(8) 0.0752(9) 0.0009(6) 0.0128(7) 0.0085(6)
C11 0.0454(7) 0.0819(9) 0.0529(7) 0.0031(6) 0.0129(5) 0.0154(6)
C12 0.0604(9) 0.0929(12) 0.0708(9) -0.0021(8) 0.0245(7) 0.0283(9)
C13 0.0753(10) 0.0693(9) 0.0648(8) -0.0044(7) 0.0170(7) 0.0285(8)
C4 0.0466(6) 0.0459(6) 0.0406(5) 0.0053(4) 0.0087(4) 0.0055(5)
C5 0.0409(6) 0.0478(6) 0.0374(5) 0.0055(4) 0.0087(4) 0.0062(4)
C17 0.0404(6) 0.0418(6) 0.0434(5) 0.0006(4) 0.0105(4) 0.0013(4)
C18 0.0452(6) 0.0521(6) 0.0435(6) 0.0000(5) 0.0099(5) -0.0007(5)
C23 0.1002(16) 0.128(2) 0.0872(13) 0.0559(14) 0.0329(12) 0.0283(15)
C19 0.0516(7) 0.0622(8) 0.0523(7) -0.0046(5) 0.0202(6) -0.0020(6)
C20 0.0436(7) 0.0586(7) 0.0710(8) -0.0084(6) 0.0195(6) 0.0045(6)
C21 0.0441(7) 0.0616(8) 0.0612(8) 0.0013(6) 0.0053(6) 0.0102(5)
C22 0.0473(7) 0.0556(7) 0.0478(6) 0.0051(5) 0.0093(5) 0.0058(5)
C3 0.0565(8) 0.0500(7) 0.0650(7) 0.0039(6) 0.0179(6) 0.0016(6)
C2 0.0768(10) 0.0486(8) 0.0801(10) 0.0023(6) 0.0192(8) -0.0039(7)
C10 0.0460(8) 0.1058(13) 0.0814(10) 0.0045(9) 0.0253(7) 0.0121(8)
C9 0.0457(8) 0.0908(12) 0.0960(11) 0.0144(9) 0.0240(7) -0.0007(8)
C8 0.0465(7) 0.0646(9) 0.0745(9) 0.0089(7) 0.0168(6) 0.0012(6)

loop_
_atom_type_symbol
_atom_type_description
_atom_type_scat_dispersion_real
_atom_type_scat_dispersion_imag
_atom_type_scat_source
C C 0.0033 0.0016 'International Tables Vol C Tables 4.2.6.8 and 6.1.1.4'
H H 0.0000 0.0000 'International Tables Vol C Tables 4.2.6.8 and 6.1.1.4'
S S 0.1246 0.1234 'International Tables Vol C Tables 4.2.6.8 and 6.1.1.4'

loop_
_geom_angle_atom_site_label_1
_geom_angle_atom_site_label_2
_geom_angle_atom_site_label_3
_geom_angle
C23 S1 C18 104.35(11)
C23 S1' C18 103.1(3)
C29 S2 C30 100.4(5)
C30' S2' C29 107.1(4)
C2 C1 C14 121.09(14)
C2 C1 H1 119.3(10)
C14 C1 H1 119.6(10)
C1 C14 C15 119.06(12)
C1 C14 C13 122.63(13)
C15 C14 C13 118.30(13)
C4 C15 C16 120.12(10)
C4 C15 C14 119.64(11)
C16 C15 C14 120.24(11)
C7 C16 C15 120.40(10)
C7 C16 C11 119.81(12)
C15 C16 C11 119.78(11)
C8 C7 C16 118.91(11)
C8 C7 C6 122.20(11)
C16 C7 C6 118.89(10)
C5 C6 C7 120.65(10)
C5 C6 C24 119.96(10)
C7 C6 C24 119.39(10)
C25 C24 C29 118.41(11)
C25 C24 C6 120.20(10)
C29 C24 C6 121.38(10)
C28 C29 C24 119.32(12)
C28 C29 S2' 122.98(15)
C24 C29 S2' 117.45(15)
C28 C29 S2 122.96(15)
C24 C29 S2 117.54(14)
S2' C29 S2 9.1(3)
S2' C30' H30D 109.5
S2' C30' H30E 109.5
H30D C30' H30E 109.5
S2' C30' H30F 109.5
H30D C30' H30F 109.5
H30E C30' H30F 109.5
C24 C25 C26 121.73(13)
C24 C25 H25 119.0(8)
C26 C25 H25 119.3(8)
C27 C26 C25 119.21(13)
C27 C26 H26 126.1(9)
C25 C26 H26 114.6(9)
C28 C27 C26 120.38(14)
C28 C27 H27 118.4(10)
C26 C27 H27 121.2(10)
C27 C28 C29 120.93(14)
C27 C28 H28 117.6(10)
C29 C28 H28 121.4(10)
C10 C11 C16 118.85(13)
C10 C11 C12 122.96(14)
C16 C11 C12 118.18(14)
C13 C12 C11 121.84(14)
C13 C12 H12 125.1(10)
C11 C12 H12 113.1(11)
C12 C13 C14 121.64(14)
C12 C13 H13 120.7(10)
C14 C13 H13 117.6(10)
C3 C4 C15 118.60(11)
C3 C4 C5 122.41(11)
C15 C4 C5 118.99(10)
C6 C5 C4 120.91(10)
C6 C5 C17 121.96(10)
C4 C5 C17 117.09(10)
C22 C17 C18 118.56(10)
C22 C17 C5 119.79(10)
C18 C17 C5 121.55(9)
C19 C18 C17 119.63(10)
C19 C18 S1 121.56(10)
C17 C18 S1 118.68(9)
C19 C18 S1' 125.97(17)
C17 C18 S1' 113.65(17)
S1 C18 S1' 13.10(17)
S1' C23 S1 13.53(18)
S1' C23 H23A 95.2(15)
S1 C23 H23A 95.2(15)
S1' C23 H23B 121.3(17)
S1 C23 H23B 109.9(16)
H23A C23 H23B 116(2)
S1' C23 H23C 99(2)
S1 C23 H23C 111(2)
H23A C23 H23C 110(3)
H23B C23 H23C 113(3)
C20 C19 C18 120.33(12)
C20 C19 H19 118.7(8)
C18 C19 H19 120.9(8)
C21 C20 C19 120.41(13)
C21 C20 H20 122.3(9)
C19 C20 H20 117.3(9)
C20 C21 C22 119.79(11)
C20 C21 H21 121.5(8)
C22 C21 H21 118.7(8)
C21 C22 C17 121.23(12)
C21 C22 H22 120.6(8)
C17 C22 H22 118.1(8)
C2 C3 C4 121.17(14)
C2 C3 H3 119.9(8)
C4 C3 H3 118.9(8)
C1 C2 C3 120.42(15)
C1 C2 H2 116.8(10)
C3 C2 H2 122.8(10)
C9 C10 C11 121.34(14)
C9 C10 H10 119.9(11)
C11 C10 H10 118.8(11)
C10 C9 C8 120.71(15)
C10 C9 H9 123.1(10)
C8 C9 H9 116.1(10)
C9 C8 C7 120.36(15)
C9 C8 H8 118.2(8)
C7 C8 H8 121.4(8)

loop_
_geom_bond_atom_site_label_1
_geom_bond_atom_site_label_2
_geom_bond_distance
S1 C23 1.755(2)
S1 C18 1.7595(16)
S1' C23 1.731(5)
S1' C18 1.814(5)
S2 C29 1.774(3)
S2 C30 1.807(12)
S2' C30' 1.724(11)
S2' C29 1.762(3)
C1 C2 1.374(2)
C1 C14 1.387(2)
C1 H1 0.904(16)
C14 C15 1.4253(17)
C14 C13 1.430(2)
C15 C4 1.4161(16)
C15 C16 1.4196(17)
C16 C7 1.4200(17)
C16 C11 1.4203(17)
C7 C8 1.4024(17)
C7 C6 1.4492(16)
C6 C5 1.3646(15)
C6 C24 1.4943(15)
C24 C25 1.3820(17)
C24 C29 1.3985(16)
C29 C28 1.3918(18)
C30 H30A 0.9600
C30 H30B 0.9600
C30 H30C 0.9600
C30' H30D 0.9600
C30' H30E 0.9600
C30' H30F 0.9600
C25 C26 1.3844(19)
C25 H25 0.960(15)
C26 C27 1.370(2)
C26 H26 0.991(15)
C27 C28 1.368(2)
C27 H27 0.908(16)
C28 H28 0.953(17)
C11 C10 1.392(2)
C11 C12 1.443(2)
C12 C13 1.331(2)
C12 H12 0.921(17)
C13 H13 0.948(17)
C4 C3 1.3968(17)
C4 C5 1.4510(15)
C5 C17 1.4924(15)
C17 C22 1.3919(15)
C17 C18 1.3989(15)
C18 C19 1.3930(17)
C23 H23A 0.94(3)
C23 H23B 0.85(3)
C23 H23C 0.89(4)
C19 C20 1.3782(18)
C19 H19 0.968(14)
C20 C21 1.3707(19)
C20 H20 0.911(14)
C21 C22 1.3780(18)
C21 H21 0.961(14)
C22 H22 0.981(14)
C3 C2 1.3809(19)
C3 H3 0.979(13)
C2 H2 0.934(16)
C10 C9 1.371(2)
C10 H10 0.956(19)
C9 C8 1.388(2)
C9 H9 0.961(16)
C8 H8 0.971(15)

loop_
_geom_torsion_atom_site_label_1
_geom_torsion_atom_site_label_2
_geom_torsion_atom_site_label_3
_geom_torsion_atom_site_label_4
_geom_torsion
C2 C1 C14 C15 1.7(2)
C2 C1 C14 C13 -178.86(13)
C1 C14 C15 C4 -0.72(16)
C13 C14 C15 C4 179.82(10)
C1 C14 C15 C16 178.82(11)
C13 C14 C15 C16 -0.64(16)
C4 C15 C16 C7 1.07(15)
C14 C15 C16 C7 -178.47(9)
C4 C15 C16 C11 -179.21(9)
C14 C15 C16 C11 1.25(15)
C15 C16 C7 C8 -179.21(10)
C11 C16 C7 C8 1.07(16)
C15 C16 C7 C6 0.69(15)
C11 C16 C7 C6 -179.02(9)
C8 C7 C6 C5 177.84(10)
C16 C7 C6 C5 -2.07(15)
C8 C7 C6 C24 -1.74(16)
C16 C7 C6 C24 178.36(9)
C5 C6 C24 C25 -77.25(14)
C7 C6 C24 C25 102.33(13)
C5 C6 C24 C29 102.19(13)
C7 C6 C24 C29 -78.23(14)
C25 C24 C29 C28 0.71(19)
C6 C24 C29 C28 -178.74(12)
C25 C24 C29 S2' 175.18(17)
C6 C24 C29 S2' -4.3(2)
C25 C24 C29 S2 -174.57(18)
C6 C24 C29 S2 6.0(2)
C30' S2' C29 C28 -8.3(8)
C30' S2' C29 C24 177.4(7)
C30' S2' C29 S2 84.5(16)
C30 S2 C29 C28 29.0(10)
C30 S2 C29 C24 -155.9(9)
C30 S2 C29 S2' -64.1(16)
C29 C24 C25 C26 -1.24(19)
C6 C24 C25 C26 178.22(12)
C24 C25 C26 C27 0.5(2)
C25 C26 C27 C28 0.7(2)
C26 C27 C28 C29 -1.2(2)
C24 C29 C28 C27 0.5(2)
S2' C29 C28 C27 -173.65(19)
S2 C29 C28 C27 175.50(19)
C7 C16 C11 C10 0.06(17)
C15 C16 C11 C10 -179.66(11)
C7 C16 C11 C12 178.93(11)
C15 C16 C11 C12 -0.78(16)
C10 C11 C12 C13 178.52(14)
C16 C11 C12 C13 -0.3(2)
C11 C12 C13 C14 0.9(2)
C1 C14 C13 C12 -179.90(14)
C15 C14 C13 C12 -0.46(19)
C16 C15 C4 C3 179.65(10)
C14 C15 C4 C3 -0.81(15)
C16 C15 C4 C5 -1.52(14)
C14 C15 C4 C5 178.03(9)
C7 C6 C5 C4 1.64(15)
C24 C6 C5 C4 -178.79(9)
C7 C6 C5 C17 179.16(9)
C24 C6 C5 C17 -1.27(15)
C3 C4 C5 C6 178.94(10)
C15 C4 C5 C6 0.15(14)
C3 C4 C5 C17 1.30(15)
C15 C4 C5 C17 -177.48(8)
C6 C5 C17 C22 -83.12(13)
C4 C5 C17 C22 94.49(12)
C6 C5 C17 C18 100.72(13)
C4 C5 C17 C18 -81.67(13)
C22 C17 C18 C19 -1.77(17)
C5 C17 C18 C19 174.44(10)
C22 C17 C18 S1 174.10(10)
C5 C17 C18 S1 -9.69(16)
C22 C17 C18 S1' -172.41(18)
C5 C17 C18 S1' 3.8(2)
C23 S1 C18 C19 -33.85(19)
C23 S1 C18 C17 150.37(16)
C23 S1 C18 S1' 79.8(8)
C23 S1' C18 C19 -8.4(3)
C23 S1' C18 C17 161.5(2)
C23 S1' C18 S1 -83.0(8)
C18 S1' C23 S1 74.6(7)
C18 S1 C23 S1' -88.5(7)
C17 C18 C19 C20 0.10(18)
S1 C18 C19 C20 -175.65(11)
S1' C18 C19 C20 169.5(2)
C18 C19 C20 C21 1.76(19)
C19 C20 C21 C22 -1.9(2)
C20 C21 C22 C17 0.15(19)
C18 C17 C22 C21 1.67(18)
C5 C17 C22 C21 -174.61(11)
C15 C4 C3 C2 1.42(18)
C5 C4 C3 C2 -177.37(11)
C14 C1 C2 C3 -1.1(2)
C4 C3 C2 C1 -0.5(2)
C16 C11 C10 C9 -1.0(2)
C12 C11 C10 C9 -179.82(14)
C11 C10 C9 C8 0.8(2)
C10 C9 C8 C7 0.4(2)
C16 C7 C8 C9 -1.31(18)
C6 C7 C8 C9 178.79(11)
